data_4329641
loop_
_publ_author_name
'Guoqi Zhang'
'Brian L. Scott'
'Ruilian Wu'
'L. A. Pete Silks'
'Susan K. Hanson'

_publ_section_title
;
 Aerobic Oxidation Reactions Catalyzed by Vanadium Complexes of
 Bis(Phenolate) Ligands
;
_journal_name_full 'Inorganic Chemistry'
_journal_page_first 7354
_journal_page_last 7361
_journal_paper_doi 10.1021/ic3007525
_journal_volume 51
_journal_year 2012
_chemical_formula_sum 'C36 H50 N O4 V'
_chemical_formula_weight 611.71
_chemical_name_systematic
; 
 ? 
;
_space_group_IT_number 61
_symmetry_cell_setting orthorhombic
_symmetry_space_group_name_Hall '-P 2ac 2ab'
_symmetry_space_group_name_H-M 'P b c a'
_atom_sites_solution_hydrogens geom
_atom_sites_solution_primary direct
_atom_sites_solution_secondary difmap
_audit_creation_method SHELXL-97
_cell_angle_alpha 90.00
_cell_angle_beta 90.00
_cell_angle_gamma 90.00
_cell_formula_units_Z 8
_cell_length_a 20.6971(18)
_cell_length_b 9.9614(9)
_cell_length_c 32.738(3)
_cell_measurement_temperature 120(1)
_cell_volume 6749.7(10)
_computing_cell_refinement 'SAINT+, v. 7.66a (Bruker AXS, 2009)'
_computing_data_collection 'APEX II, v. 7.0 (Bruker AXS, 2009)'
_computing_data_reduction 'SAINT+, v. 7.66a (Bruker AXS, 2009)'
_computing_molecular_graphics 'SHELXTL, v. 6.14, (Bruker AXS, 2000)'
_computing_publication_material 'SHELXTL, v. 6.14, (Bruker AXS, 2000)'
_computing_structure_refinement 'SHELXL-97 (Sheldrick, 1997)'
_computing_structure_solution 'SHELXS-97 (Sheldrick, 1990)'
_diffrn_ambient_temperature 120(1)
_diffrn_measured_fraction_theta_full 1.000
_diffrn_measured_fraction_theta_max 0.999
_diffrn_measurement_device_type 'Bruker D8 with APEXII CCD'
_diffrn_measurement_method '\w scans'
_diffrn_radiation_monochromator graphite
_diffrn_radiation_source 'fine-focus sealed tube'
_diffrn_radiation_type MoK\a
_diffrn_radiation_wavelength 0.71073
_diffrn_reflns_av_R_equivalents 0.1199
_diffrn_reflns_av_sigmaI/netI 0.0597
_diffrn_reflns_limit_h_max 25
_diffrn_reflns_limit_h_min -25
_diffrn_reflns_limit_k_max 12
_diffrn_reflns_limit_k_min -12
_diffrn_reflns_limit_l_max 39
_diffrn_reflns_limit_l_min -39
_diffrn_reflns_number 63854
_diffrn_reflns_theta_full 25.00
_diffrn_reflns_theta_max 25.67
_diffrn_reflns_theta_min 1.97
_diffrn_standards_decay_% 0
_diffrn_standards_interval_count 0
_diffrn_standards_interval_time 0
_diffrn_standards_number 0
_exptl_absorpt_coefficient_mu 0.331
_exptl_absorpt_correction_T_max 0.9934
_exptl_absorpt_correction_T_min 0.9247
_exptl_absorpt_correction_type multi-scan
_exptl_absorpt_process_details 'SADABS v. 1 (Sheldrick, 2008)'
_exptl_crystal_colour orange
_exptl_crystal_density_diffrn 1.204
_exptl_crystal_description 'rectangular plate'
_exptl_crystal_F_000 2624
_exptl_crystal_size_max 0.24
_exptl_crystal_size_mid 0.12
_exptl_crystal_size_min 0.02
_refine_diff_density_max 1.352
_refine_diff_density_min -0.898
_refine_diff_density_rms 0.081
_refine_ls_extinction_method none
_refine_ls_goodness_of_fit_ref 1.384
_refine_ls_hydrogen_treatment constr
_refine_ls_matrix_type full
_refine_ls_number_parameters 393
_refine_ls_number_reflns 6384
_refine_ls_number_restraints 0
_refine_ls_restrained_S_all 1.384
_refine_ls_R_factor_all 0.1025
_refine_ls_R_factor_gt 0.0590
_refine_ls_shift/su_max 0.003
_refine_ls_shift/su_mean 0.000
_refine_ls_structure_factor_coef Fsqd
_refine_ls_weighting_details 'calc w=1/[\s^2^(Fo^2^)+(0.0612P)^2^+0.0000P] where P=(Fo^2^+2Fc^2^)/3'
_refine_ls_weighting_scheme calc
_refine_ls_wR_factor_gt 0.1436
_refine_ls_wR_factor_ref 0.1600
_reflns_number_gt 4256
_reflns_number_total 6384
_reflns_threshold_expression >2sigma(I)
_cod_data_source_file ic3007525_si_002_3.cif
_cod_data_source_block apx1380a
_cod_original_cell_volume 6749.6(10)
_cod_database_code 4329641

loop_
_symmetry_equiv_pos_as_xyz
'x, y, z'
'-x+1/2, -y, z+1/2'
'-x, y+1/2, -z+1/2'
'x+1/2, -y+1/2, -z'
'-x, -y, -z'
'x-1/2, y, -z-1/2'
'x, -y-1/2, z-1/2'
'-x-1/2, y-1/2, z'

loop_
_atom_site_label
_atom_site_type_symbol
_atom_site_fract_x
_atom_site_fract_y
_atom_site_fract_z
_atom_site_U_iso_or_equiv
_atom_site_adp_type
_atom_site_occupancy
_atom_site_symmetry_multiplicity
_atom_site_calc_flag
_atom_site_refinement_flags
V1 V 0.43235(3) 0.88885(6) 0.162963(17) 0.01355(17) Uani 1 1 d .
N1 N 0.34017(13) 0.7899(3) 0.18605(8) 0.0143(6) Uani 1 1 d .
O1 O 0.38961(11) 1.0213(2) 0.16113(7) 0.0195(5) Uani 1 1 d .
O2 O 0.42142(10) 0.7666(2) 0.12212(7) 0.0149(5) Uani 1 1 d .
O3 O 0.46002(10) 0.8375(2) 0.21371(7) 0.0143(5) Uani 1 1 d .
O4 O 0.50840(10) 0.9479(2) 0.14574(7) 0.0176(5) Uani 1 1 d .
C1 C 0.36885(16) 0.7493(3) 0.09736(10) 0.0159(8) Uani 1 1 d .
C2 C 0.37778(16) 0.7371(3) 0.05486(10) 0.0166(8) Uani 1 1 d .
C3 C 0.32123(17) 0.7271(3) 0.03166(11) 0.0186(8) Uani 1 1 d .
H3 H 0.3254 0.7202 0.0035 0.022 Uiso 1 1 calc R
C4 C 0.25930(17) 0.7269(3) 0.04788(10) 0.0177(8) Uani 1 1 d .
C5 C 0.25396(16) 0.7299(3) 0.08998(10) 0.0191(8) Uani 1 1 d .
H5 H 0.2131 0.7264 0.1017 0.023 Uiso 1 1 calc R
C6 C 0.30764(15) 0.7380(3) 0.11522(10) 0.0156(7) Uani 1 1 d .
C7 C 0.44472(16) 0.7287(3) 0.03559(11) 0.0190(8) Uani 1 1 d .
C8 C 0.44141(18) 0.7130(4) -0.01081(11) 0.0284(9) Uani 1 1 d .
H8A H 0.4174 0.6334 -0.0175 0.043 Uiso 1 1 calc R
H8B H 0.4844 0.7058 -0.0216 0.043 Uiso 1 1 calc R
H8C H 0.4203 0.7898 -0.0225 0.043 Uiso 1 1 calc R
C9 C 0.48463(18) 0.8559(4) 0.04454(11) 0.0266(9) Uani 1 1 d .
H9A H 0.4610 0.9337 0.0358 0.040 Uiso 1 1 calc R
H9B H 0.5249 0.8514 0.0301 0.040 Uiso 1 1 calc R
H9C H 0.4929 0.8620 0.0733 0.040 Uiso 1 1 calc R
C10 C 0.47994(17) 0.6059(4) 0.05292(11) 0.0268(9) Uani 1 1 d .
H10A H 0.4831 0.6140 0.0821 0.040 Uiso 1 1 calc R
H10B H 0.5225 0.6007 0.0414 0.040 Uiso 1 1 calc R
H10C H 0.4562 0.5260 0.0462 0.040 Uiso 1 1 calc R
C11 C 0.19879(17) 0.7209(4) 0.02133(11) 0.0226(8) Uani 1 1 d .
C12 C 0.1568(3) 0.8448(6) 0.0289(2) 0.086(2) Uani 1 1 d .
H12A H 0.1198 0.8422 0.0113 0.129 Uiso 1 1 calc R
H12B H 0.1815 0.9244 0.0234 0.129 Uiso 1 1 calc R
H12C H 0.1428 0.8456 0.0569 0.129 Uiso 1 1 calc R
C13 C 0.1595(3) 0.6002(6) 0.03208(17) 0.078(2) Uani 1 1 d .
H13A H 0.1846 0.5206 0.0276 0.117 Uiso 1 1 calc R
H13B H 0.1215 0.5975 0.0153 0.117 Uiso 1 1 calc R
H13C H 0.1470 0.6049 0.0603 0.117 Uiso 1 1 calc R
C14 C 0.2138(3) 0.7192(8) -0.02379(16) 0.094(2) Uani 1 1 d .
H14A H 0.2362 0.6378 -0.0305 0.141 Uiso 1 1 calc R
H14B H 0.2405 0.7949 -0.0305 0.141 Uiso 1 1 calc R
H14C H 0.1743 0.7239 -0.0391 0.141 Uiso 1 1 calc R
C15 C 0.29908(15) 0.7252(3) 0.15989(10) 0.0151(7) Uani 1 1 d .
C16 C 0.24862(16) 0.6465(3) 0.17430(11) 0.0187(8) Uani 1 1 d .
H16 H 0.2227 0.5996 0.1560 0.022 Uiso 1 1 calc R
C17 C 0.23695(16) 0.6378(3) 0.21566(10) 0.0190(8) Uani 1 1 d .
H17 H 0.2036 0.5846 0.2257 0.023 Uiso 1 1 calc R
C18 C 0.27587(16) 0.7098(3) 0.24173(11) 0.0181(8) Uani 1 1 d .
H18 H 0.2679 0.7081 0.2697 0.022 Uiso 1 1 calc R
C19 C 0.32711(15) 0.7852(3) 0.22662(10) 0.0145(7) Uani 1 1 d .
C20 C 0.43431(16) 0.8724(3) 0.25009(10) 0.0142(7) Uani 1 1 d .
C21 C 0.36821(15) 0.8594(3) 0.25617(10) 0.0129(7) Uani 1 1 d .
C22 C 0.34035(16) 0.9108(3) 0.29194(10) 0.0162(8) Uani 1 1 d .
H22 H 0.2958 0.9057 0.2954 0.019 Uiso 1 1 calc R
C23 C 0.37751(16) 0.9686(3) 0.32221(10) 0.0173(8) Uani 1 1 d .
C24 C 0.44479(16) 0.9651(3) 0.31697(11) 0.0182(8) Uani 1 1 d .
H24 H 0.4706 0.9980 0.3380 0.022 Uiso 1 1 calc R
C25 C 0.47519(15) 0.9154(3) 0.28222(10) 0.0147(7) Uani 1 1 d .
C26 C 0.34807(17) 1.0371(4) 0.35991(11) 0.0203(8) Uani 1 1 d .
C27 C 0.3699(2) 1.1843(4) 0.36052(12) 0.0359(11) Uani 1 1 d .
H27A H 0.4161 1.1882 0.3630 0.054 Uiso 1 1 calc R
H27B H 0.3505 1.2294 0.3834 0.054 Uiso 1 1 calc R
H27C H 0.3569 1.2274 0.3356 0.054 Uiso 1 1 calc R
C28 C 0.37113(18) 0.9665(4) 0.39890(11) 0.0267(9) Uani 1 1 d .
H28A H 0.4175 0.9668 0.3997 0.040 Uiso 1 1 calc R
H28B H 0.3558 0.8755 0.3990 0.040 Uiso 1 1 calc R
H28C H 0.3545 1.0129 0.4224 0.040 Uiso 1 1 calc R
C29 C 0.27449(18) 1.0334(4) 0.35978(12) 0.0339(10) Uani 1 1 d .
H29A H 0.2584 1.0799 0.3834 0.051 Uiso 1 1 calc R
H29B H 0.2601 0.9418 0.3604 0.051 Uiso 1 1 calc R
H29C H 0.2586 1.0762 0.3355 0.051 Uiso 1 1 calc R
C30 C 0.54924(16) 0.9079(3) 0.27854(11) 0.0174(8) Uani 1 1 d .
C31 C 0.56950(16) 0.7627(3) 0.26902(11) 0.0215(8) Uani 1 1 d .
H31A H 0.5509 0.7354 0.2435 0.032 Uiso 1 1 calc R
H31B H 0.5545 0.7044 0.2903 0.032 Uiso 1 1 calc R
H31C H 0.6157 0.7576 0.2673 0.032 Uiso 1 1 calc R
C32 C 0.57329(17) 0.9996(4) 0.24420(11) 0.0235(8) Uani 1 1 d .
H32A H 0.5583 1.0895 0.2489 0.035 Uiso 1 1 calc R
H32B H 0.5570 0.9679 0.2185 0.035 Uiso 1 1 calc R
H32C H 0.6197 0.9988 0.2437 0.035 Uiso 1 1 calc R
C33 C 0.58284(17) 0.9503(4) 0.31813(11) 0.0268(9) Uani 1 1 d .
H33A H 0.6288 0.9451 0.3146 0.040 Uiso 1 1 calc R
H33B H 0.5699 0.8916 0.3399 0.040 Uiso 1 1 calc R
H33C H 0.5709 1.0409 0.3248 0.040 Uiso 1 1 calc R
C34 C 0.53583(16) 1.0800(3) 0.14039(11) 0.0209(8) Uani 1 1 d .
H34 H 0.5335 1.1275 0.1666 0.025 Uiso 1 1 calc R
C35 C 0.49872(18) 1.1603(4) 0.10909(11) 0.0267(9) Uani 1 1 d .
H35A H 0.5008 1.1157 0.0831 0.040 Uiso 1 1 calc R
H35B H 0.5173 1.2482 0.1068 0.040 Uiso 1 1 calc R
H35C H 0.4544 1.1678 0.1175 0.040 Uiso 1 1 calc R
C36 C 0.60559(19) 1.0616(4) 0.12949(17) 0.0544(15) Uani 1 1 d .
H36A H 0.6258 1.0037 0.1491 0.082 Uiso 1 1 calc R
H36B H 0.6269 1.1472 0.1295 0.082 Uiso 1 1 calc R
H36C H 0.6088 1.0221 0.1028 0.082 Uiso 1 1 calc R

loop_
_atom_site_aniso_label
_atom_site_aniso_U_11
_atom_site_aniso_U_22
_atom_site_aniso_U_33
_atom_site_aniso_U_23
_atom_site_aniso_U_13
_atom_site_aniso_U_12
V1 0.0107(3) 0.0141(3) 0.0158(3) -0.0004(3) 0.0012(2) -0.0012(2)
N1 0.0108(14) 0.0141(15) 0.0180(16) -0.0026(12) -0.0008(12) 0.0009(12)
O1 0.0152(12) 0.0160(13) 0.0274(14) 0.0007(11) 0.0036(11) -0.0003(10)
O2 0.0111(12) 0.0186(13) 0.0148(12) -0.0021(10) -0.0001(9) -0.0012(10)
O3 0.0104(12) 0.0156(12) 0.0169(13) -0.0018(10) 0.0006(9) 0.0008(10)
O4 0.0135(12) 0.0155(13) 0.0237(14) 0.0006(10) 0.0017(10) -0.0022(10)
C1 0.0139(18) 0.0123(17) 0.021(2) -0.0008(15) -0.0054(14) -0.0005(14)
C2 0.0200(19) 0.0128(18) 0.0171(19) -0.0017(14) 0.0002(15) 0.0015(15)
C3 0.025(2) 0.0157(19) 0.0153(18) 0.0005(15) -0.0026(15) -0.0018(16)
C4 0.0195(19) 0.0129(18) 0.021(2) -0.0007(15) -0.0026(15) 0.0001(15)
C5 0.0140(18) 0.022(2) 0.022(2) -0.0026(16) 0.0013(15) -0.0010(15)
C6 0.0140(17) 0.0138(18) 0.0188(19) -0.0017(14) -0.0002(14) -0.0009(14)
C7 0.0177(19) 0.0196(19) 0.0196(19) -0.0022(15) 0.0011(15) 0.0005(15)
C8 0.028(2) 0.039(2) 0.018(2) -0.0015(17) 0.0039(16) 0.0032(18)
C9 0.025(2) 0.030(2) 0.025(2) -0.0004(17) 0.0089(17) -0.0047(17)
C10 0.024(2) 0.033(2) 0.024(2) -0.0010(18) 0.0035(16) 0.0069(18)
C11 0.021(2) 0.023(2) 0.024(2) -0.0012(16) -0.0106(16) 0.0004(16)
C12 0.069(4) 0.063(4) 0.126(6) -0.024(4) -0.062(4) 0.025(3)
C13 0.066(4) 0.089(4) 0.079(4) 0.032(3) -0.046(3) -0.047(3)
C14 0.043(3) 0.191(8) 0.049(4) 0.004(4) -0.019(3) -0.009(4)
C15 0.0114(17) 0.0151(18) 0.0187(18) -0.0004(15) -0.0019(14) 0.0010(14)
C16 0.0110(17) 0.0203(19) 0.025(2) -0.0029(15) 0.0006(15) -0.0017(14)
C17 0.0102(17) 0.020(2) 0.027(2) 0.0023(16) 0.0020(15) -0.0002(15)
C18 0.0153(18) 0.023(2) 0.0163(19) 0.0019(15) 0.0023(14) -0.0008(15)
C19 0.0108(17) 0.0140(17) 0.0186(19) 0.0018(14) -0.0005(14) 0.0050(14)
C20 0.0154(17) 0.0098(17) 0.0175(17) 0.0014(14) 0.0011(14) 0.0043(14)
C21 0.0129(17) 0.0137(18) 0.0122(17) 0.0025(13) -0.0027(13) 0.0003(14)
C22 0.0122(17) 0.0160(18) 0.0205(19) 0.0032(15) 0.0006(14) 0.0009(14)
C23 0.0180(19) 0.0167(19) 0.0173(18) 0.0024(15) 0.0006(15) 0.0056(15)
C24 0.0189(19) 0.0172(19) 0.0185(19) -0.0004(15) -0.0046(15) 0.0004(15)
C25 0.0110(17) 0.0147(18) 0.0184(19) -0.0007(14) -0.0002(14) -0.0003(14)
C26 0.0205(19) 0.020(2) 0.020(2) -0.0033(16) 0.0018(15) 0.0029(16)
C27 0.048(3) 0.024(2) 0.035(3) -0.0042(19) 0.012(2) 0.006(2)
C28 0.028(2) 0.033(2) 0.020(2) -0.0043(17) 0.0004(17) 0.0059(18)
C29 0.025(2) 0.054(3) 0.023(2) -0.007(2) -0.0002(17) 0.013(2)
C30 0.0126(17) 0.0199(19) 0.0198(19) -0.0013(15) -0.0021(14) -0.0006(14)
C31 0.0148(18) 0.0180(19) 0.032(2) 0.0004(16) -0.0021(16) 0.0032(16)
C32 0.0142(18) 0.021(2) 0.035(2) 0.0037(17) -0.0013(17) -0.0057(15)
C33 0.020(2) 0.033(2) 0.027(2) -0.0046(18) -0.0057(17) -0.0010(17)
C34 0.0184(19) 0.0154(19) 0.029(2) 0.0011(16) 0.0019(16) -0.0055(15)
C35 0.031(2) 0.022(2) 0.027(2) 0.0062(17) 0.0035(17) -0.0050(17)
C36 0.023(2) 0.030(3) 0.110(5) 0.024(3) 0.017(3) -0.006(2)

loop_
_atom_type_symbol
_atom_type_description
_atom_type_scat_dispersion_real
_atom_type_scat_dispersion_imag
_atom_type_scat_source
C C 0.0033 0.0016 'International Tables Vol C Tables 4.2.6.8 and 6.1.1.4'
H H 0.0000 0.0000 'International Tables Vol C Tables 4.2.6.8 and 6.1.1.4'
N N 0.0061 0.0033 'International Tables Vol C Tables 4.2.6.8 and 6.1.1.4'
O O 0.0106 0.0060 'International Tables Vol C Tables 4.2.6.8 and 6.1.1.4'
V V 0.3005 0.5294 'International Tables Vol C Tables 4.2.6.8 and 6.1.1.4'

loop_
_geom_angle_atom_site_label_1
_geom_angle_atom_site_label_2
_geom_angle_atom_site_label_3
_geom_angle
O1 V1 O4 101.93(11)
O1 V1 O2 117.24(11)
O4 V1 O2 95.67(10)
O1 V1 O3 116.11(11)
O4 V1 O3 95.95(10)
O2 V1 O3 121.21(10)
O1 V1 N1 84.57(11)
O4 V1 N1 173.50(10)
O2 V1 N1 81.38(10)
O3 V1 N1 80.79(10)
C19 N1 C15 118.2(3)
C19 N1 V1 120.5(2)
C15 N1 V1 121.1(2)
C1 O2 V1 128.2(2)
C20 O3 V1 127.3(2)
C34 O4 V1 133.7(2)
O2 C1 C6 118.9(3)
O2 C1 C2 119.5(3)
C6 C1 C2 121.6(3)
C3 C2 C1 115.6(3)
C3 C2 C7 122.1(3)
C1 C2 C7 122.2(3)
C4 C3 C2 124.4(3)
C5 C4 C3 117.1(3)
C5 C4 C11 120.2(3)
C3 C4 C11 122.7(3)
C4 C5 C6 122.1(3)
C5 C6 C1 118.7(3)
C5 C6 C15 119.2(3)
C1 C6 C15 121.9(3)
C2 C7 C8 112.1(3)
C2 C7 C10 108.8(3)
C8 C7 C10 107.9(3)
C2 C7 C9 111.3(3)
C8 C7 C9 107.3(3)
C10 C7 C9 109.3(3)
C13 C11 C14 109.5(4)
C13 C11 C4 110.1(3)
C14 C11 C4 112.9(3)
C13 C11 C12 107.6(4)
C14 C11 C12 106.6(4)
C4 C11 C12 110.0(3)
N1 C15 C16 121.4(3)
N1 C15 C6 120.3(3)
C16 C15 C6 118.3(3)
C17 C16 C15 120.1(3)
C18 C17 C16 118.3(3)
C17 C18 C19 120.5(3)
N1 C19 C18 121.3(3)
N1 C19 C21 120.4(3)
C18 C19 C21 118.3(3)
O3 C20 C21 119.4(3)
O3 C20 C25 119.8(3)
C21 C20 C25 120.7(3)
C20 C21 C22 119.4(3)
C20 C21 C19 121.1(3)
C22 C21 C19 119.3(3)
C23 C22 C21 121.5(3)
C22 C23 C24 117.0(3)
C22 C23 C26 122.8(3)
C24 C23 C26 120.2(3)
C25 C24 C23 123.9(3)
C24 C25 C20 116.4(3)
C24 C25 C30 122.1(3)
C20 C25 C30 121.5(3)
C29 C26 C28 107.6(3)
C29 C26 C27 108.5(3)
C28 C26 C27 109.6(3)
C29 C26 C23 112.6(3)
C28 C26 C23 110.0(3)
C27 C26 C23 108.5(3)
C33 C30 C32 108.0(3)
C33 C30 C31 107.9(3)
C32 C30 C31 108.9(3)
C33 C30 C25 111.9(3)
C32 C30 C25 110.6(3)
C31 C30 C25 109.4(3)
O4 C34 C36 107.2(3)
O4 C34 C35 111.4(3)
C36 C34 C35 113.2(3)

loop_
_geom_bond_atom_site_label_1
_geom_bond_atom_site_label_2
_geom_bond_distance
V1 O1 1.589(2)
V1 O4 1.772(2)
V1 O2 1.823(2)
V1 O3 1.830(2)
V1 N1 2.277(3)
N1 C19 1.356(4)
N1 C15 1.368(4)
O2 C1 1.368(4)
O3 C20 1.350(4)
O4 C34 1.444(4)
C1 C6 1.400(4)
C1 C2 1.409(5)
C2 C3 1.399(5)
C2 C7 1.525(5)
C3 C4 1.387(5)
C4 C5 1.383(5)
C4 C11 1.526(5)
C5 C6 1.387(4)
C6 C15 1.479(5)
C7 C8 1.529(5)
C7 C10 1.533(5)
C7 C9 1.541(5)
C11 C13 1.494(6)
C11 C14 1.510(6)
C11 C12 1.529(6)
C15 C16 1.388(5)
C16 C17 1.378(5)
C17 C18 1.375(5)
C18 C19 1.390(5)
C19 C21 1.485(4)
C20 C21 1.388(4)
C20 C25 1.416(5)
C21 C22 1.402(4)
C22 C23 1.380(5)
C23 C24 1.403(4)
C23 C26 1.536(5)
C24 C25 1.391(5)
C25 C30 1.539(4)
C26 C29 1.523(5)
C26 C28 1.534(5)
C26 C27 1.535(5)
C30 C33 1.530(5)
C30 C32 1.531(5)
C30 C31 1.538(5)
C34 C36 1.499(5)
C34 C35 1.509(5)
